data_7231809
loop_
_publ_author_name
'Leclaire, Nicolas A.'
'Li, Musen'
'V\'eron, Anna C'
'Neels, Antonia'
'Heier, Jakob'
'Reimers, Jeffrey R.'
'N\"uesch, Frank A'

_publ_section_title
;
 Cyanine platelet single crystals: growth, crystal structure and optical
 spectra.
;
_journal_issue 46
_journal_name_full 'Physical chemistry chemical physics : PCCP'
_journal_page_first 29166
_journal_page_last 29173
_journal_paper_doi 10.1039/c8cp06034g
_journal_volume 20
_journal_year 2018
_chemical_formula_moiety 'C27 H33 Cl N2 O4'
_chemical_formula_sum 'C27 H33 Cl N2 O4'
_chemical_formula_weight 485.00
_space_group_crystal_system monoclinic
_space_group_IT_number 14
_space_group_name_Hall '-P 2ybc'
_space_group_name_H-M_alt 'P 1 21/c 1'
_symmetry_space_group_name_Hall '-P 2ybc'
_symmetry_space_group_name_H-M 'P 1 21/c 1'
_atom_sites_solution_hydrogens geom
_audit_creation_method SHELXL-2014/7
_audit_update_record
;
2018-08-21 deposited with the CCDC.
2018-11-07 downloaded from the CCDC.
;
_cell_angle_alpha 90
_cell_angle_beta 95.797(3)
_cell_angle_gamma 90
_cell_formula_units_Z 8
_cell_length_a 15.9071(6)
_cell_length_b 20.7468(6)
_cell_length_c 15.6519(6)
_cell_measurement_reflns_used 54601
_cell_measurement_temperature 173(2)
_cell_measurement_theta_max 29.54
_cell_measurement_theta_min 1.62
_cell_volume 5139.0(3)
_computing_cell_refinement 'STOE X-AREA'
_computing_data_collection 'STOE X-AREA'
_computing_data_reduction 'STOE X-RED'
_computing_structure_refinement 'SHELXL-2014/7 (Sheldrick, 2014)'
_diffrn_ambient_temperature 173(2)
_diffrn_detector_area_resol_mean 6.67
_diffrn_measured_fraction_theta_full 0.999
_diffrn_measured_fraction_theta_max 0.999
_diffrn_measurement_device_type 'STOE IPDS 2'
_diffrn_measurement_method 'rotation method'
_diffrn_radiation_type MoK\a
_diffrn_radiation_wavelength 0.71073
_diffrn_reflns_av_R_equivalents 0.1641
_diffrn_reflns_av_unetI/netI 0.0794
_diffrn_reflns_Laue_measured_fraction_full 0.999
_diffrn_reflns_Laue_measured_fraction_max 0.999
_diffrn_reflns_limit_h_max 18
_diffrn_reflns_limit_h_min -18
_diffrn_reflns_limit_k_max 24
_diffrn_reflns_limit_k_min -24
_diffrn_reflns_limit_l_max 18
_diffrn_reflns_limit_l_min -18
_diffrn_reflns_number 45791
_diffrn_reflns_point_group_measured_fraction_full 0.999
_diffrn_reflns_point_group_measured_fraction_max 0.999
_diffrn_reflns_theta_full 25.000
_diffrn_reflns_theta_max 25.000
_diffrn_reflns_theta_min 1.618
_diffrn_source 'sealed X-ray tube, 12 x 0.4 mm long-fine focus'
_exptl_absorpt_coefficient_mu 0.183
_exptl_absorpt_correction_type none
_exptl_crystal_colour red
_exptl_crystal_density_diffrn 1.254
_exptl_crystal_density_meas ?
_exptl_crystal_description block
_exptl_crystal_F_000 2064
_exptl_crystal_size_max 0.500
_exptl_crystal_size_mid 0.450
_exptl_crystal_size_min 0.400
_refine_diff_density_max 1.174
_refine_diff_density_min -0.962
_refine_diff_density_rms 0.095
_refine_ls_extinction_coef 0.0029(8)
_refine_ls_extinction_expression Fc^*^=kFc[1+0.001xFc^2^\l^3^/sin(2\q)]^-1/4^
_refine_ls_extinction_method 'SHELXL-2014/7 (Sheldrick 2014'
_refine_ls_goodness_of_fit_ref 1.067
_refine_ls_hydrogen_treatment constr
_refine_ls_matrix_type full
_refine_ls_number_parameters 651
_refine_ls_number_reflns 9033
_refine_ls_number_restraints 0
_refine_ls_restrained_S_all 1.067
_refine_ls_R_factor_all 0.0846
_refine_ls_R_factor_gt 0.0752
_refine_ls_shift/su_max 0.000
_refine_ls_shift/su_mean 0.000
_refine_ls_structure_factor_coef Fsqd
_refine_ls_weighting_details 'w=1/[\s^2^(Fo^2^)+(0.1337P)^2^+2.1603P] where P=(Fo^2^+2Fc^2^)/3'
_refine_ls_weighting_scheme calc
_refine_ls_wR_factor_gt 0.2129
_refine_ls_wR_factor_ref 0.2239
_reflns_Friedel_coverage 0.000
_reflns_number_gt 7552
_reflns_number_total 9033
_reflns_threshold_expression 'I > 2\s(I)'
_cod_data_source_file c8cp06034g2.cif
_cod_data_source_block CYC
_cod_depositor_comments
;
The following automatic conversions were performed:

'_exptl_crystal_density_meas' value 'none' was changed to '?' - the
value is perceived as not measured.

Automatic conversion script
Id: cif_fix_values 4973 2017-02-22 13:04:09Z antanas 

 Adding full bibliography for 7231809.cif.
;
_cod_database_code 7231809
_shelx_shelxl_version_number 2014/7
_shelx_space_group_comment
; 
The symmetry employed for this shelxl refinement is uniquely defined 
by the following loop, which should always be used as a source of 
symmetry information in preference to the above space-group names. 
They are only intended as comments. 
;
_shelx_estimated_absorpt_t_min 0.914
_shelx_estimated_absorpt_t_max 0.930

loop_
_space_group_symop_operation_xyz
'x, y, z'
'-x, y+1/2, -z+1/2'
'-x, -y, -z'
'x, -y-1/2, z-1/2'

loop_
_atom_site_label
_atom_site_type_symbol
_atom_site_fract_x
_atom_site_fract_y
_atom_site_fract_z
_atom_site_U_iso_or_equiv
_atom_site_adp_type
_atom_site_occupancy
_atom_site_site_symmetry_order
_atom_site_calc_flag
_atom_site_refinement_flags_posn
_atom_site_refinement_flags_adp
_atom_site_refinement_flags_occupancy
_atom_site_disorder_assembly
_atom_site_disorder_group
C1 C 0.09956(15) 0.32482(11) -0.02277(16) 0.0300(5) Uani 1 1 d . . . . .
C2 C 0.09373(18) 0.29305(13) -0.10055(17) 0.0396(6) Uani 1 1 d . . . . .
H2A H 0.1050 0.3140 -0.1521 0.048 Uiso 1 1 calc R U . . .
C3 C 0.0703(2) 0.22843(15) -0.09906(19) 0.0473(7) Uani 1 1 d . . . . .
H3A H 0.0655 0.2046 -0.1511 0.057 Uiso 1 1 calc R U . . .
C4 C 0.05413(19) 0.19823(14) -0.0243(2) 0.0453(7) Uani 1 1 d . . . . .
H4A H 0.0383 0.1541 -0.0257 0.054 Uiso 1 1 calc R U . . .
C5 C 0.06050(17) 0.23134(13) 0.05325(18) 0.0376(6) Uani 1 1 d . . . . .
H5A H 0.0491 0.2105 0.1049 0.045 Uiso 1 1 calc R U . . .
C6 C 0.08383(15) 0.29545(12) 0.05297(16) 0.0309(5) Uani 1 1 d . . . . .
C7 C 0.09716(15) 0.34328(11) 0.12596(15) 0.0285(5) Uani 1 1 d . . . . .
C8 C 0.12127(14) 0.40390(11) 0.07850(15) 0.0276(5) Uani 1 1 d . . . . .
C9 C 0.13752(15) 0.46533(11) 0.11155(15) 0.0299(5) Uani 1 1 d . . . . .
H9A H 0.1494 0.4983 0.0724 0.036 Uiso 1 1 calc R U . . .
C10 C 0.13776(15) 0.48204(12) 0.19732(16) 0.0312(5) Uani 1 1 d . . . . .
H10A H 0.1291 0.4491 0.2377 0.037 Uiso 1 1 calc R U . . .
C11 C 0.15012(17) 0.54495(12) 0.22691(16) 0.0357(6) Uani 1 1 d . . . . .
H11A H 0.1594 0.5773 0.1860 0.043 Uiso 1 1 calc R U . . .
C12 C 0.14984(18) 0.56369(12) 0.31210(17) 0.0369(6) Uani 1 1 d . . . . .
C13 C 0.13886(15) 0.52215(12) 0.39070(15) 0.0312(5) Uani 1 1 d . . . . .
C14 C 0.14737(15) 0.57146(13) 0.46182(16) 0.0344(6) Uani 1 1 d . . . . .
C15 C 0.14615(17) 0.56482(15) 0.54922(17) 0.0406(6) Uani 1 1 d . . . . .
H15A H 0.1396 0.5236 0.5742 0.049 Uiso 1 1 calc R U . . .
C16 C 0.15477(19) 0.61991(17) 0.60006(19) 0.0495(7) Uani 1 1 d . . . . .
H16A H 0.1543 0.6162 0.6605 0.059 Uiso 1 1 calc R U . . .
C17 C 0.1640(2) 0.67988(17) 0.5639(2) 0.0551(8) Uani 1 1 d . . . . .
H17A H 0.1690 0.7169 0.5998 0.066 Uiso 1 1 calc R U . . .
C18 C 0.1661(2) 0.68691(16) 0.4764(2) 0.0569(9) Uani 1 1 d . . . . .
H18A H 0.1729 0.7280 0.4511 0.068 Uiso 1 1 calc R U . . .
C19 C 0.1579(2) 0.63169(14) 0.42736(18) 0.0441(7) Uani 1 1 d . . . . .
C20 C 0.14391(16) 0.43486(12) -0.07195(16) 0.0327(5) Uani 1 1 d . . . . .
H20A H 0.1693 0.4107 -0.1175 0.039 Uiso 1 1 calc R U . . .
H20B H 0.1861 0.4665 -0.0471 0.039 Uiso 1 1 calc R U . . .
C21 C 0.0666(2) 0.47029(16) -0.11102(19) 0.0491(7) Uani 1 1 d . . . . .
H21C H 0.0820 0.4979 -0.1578 0.059 Uiso 1 1 calc R U . . .
H21B H 0.0439 0.4969 -0.0670 0.059 Uiso 1 1 calc R U . . .
H21A H 0.0238 0.4391 -0.1337 0.059 Uiso 1 1 calc R U . . .
C22 C 0.17016(18) 0.32064(13) 0.19153(17) 0.0383(6) Uani 1 1 d . . . . .
H22A H 0.2231 0.3207 0.1644 0.046 Uiso 1 1 calc R U . . .
H22B H 0.1585 0.2769 0.2108 0.046 Uiso 1 1 calc R U . . .
H22C H 0.1753 0.3499 0.2409 0.046 Uiso 1 1 calc R U . . .
C23 C 0.01439(16) 0.35236(13) 0.16814(17) 0.0364(6) Uani 1 1 d . . . . .
H23A H -0.0013 0.3116 0.1938 0.044 Uiso 1 1 calc R U . . .
H23B H -0.0307 0.3658 0.1245 0.044 Uiso 1 1 calc R U . . .
H23C H 0.0226 0.3855 0.2129 0.044 Uiso 1 1 calc R U . . .
C24 C 0.2060(2) 0.46952(16) 0.40743(19) 0.0502(7) Uani 1 1 d . . . . .
H24A H 0.2623 0.4886 0.4074 0.060 Uiso 1 1 calc R U . . .
H24B H 0.1979 0.4367 0.3623 0.060 Uiso 1 1 calc R U . . .
H24C H 0.2007 0.4495 0.4634 0.060 Uiso 1 1 calc R U . . .
C25 C 0.04956(18) 0.49278(14) 0.38446(18) 0.0418(6) Uani 1 1 d . . . . .
H25C H 0.0400 0.4731 0.4396 0.050 Uiso 1 1 calc R U . . .
H25B H 0.0442 0.4599 0.3394 0.050 Uiso 1 1 calc R U . . .
H25A H 0.0076 0.5267 0.3705 0.050 Uiso 1 1 calc R U . . .
C26 C 0.1843(5) 0.6776(3) 0.2857(4) 0.0313(13) Uani 0.5 1 d . . P A 1
H26A H 0.2206 0.6655 0.2405 0.038 Uiso 0.5 1 calc R U P A 1
H26B H 0.2127 0.7129 0.3199 0.038 Uiso 0.5 1 calc R U P A 1
C27 C 0.0969(5) 0.7023(3) 0.2421(5) 0.0540(19) Uani 0.5 1 d . . P A 1
H27C H 0.1046 0.7442 0.2149 0.065 Uiso 0.5 1 calc R U P A 1
H27B H 0.0572 0.7070 0.2858 0.065 Uiso 0.5 1 calc R U P A 1
H27A H 0.0742 0.6713 0.1986 0.065 Uiso 0.5 1 calc R U P A 1
C26A C 0.1374(7) 0.6863(4) 0.2748(5) 0.0477(18) Uani 0.5 1 d . . P B 2
H26C H 0.1102 0.6737 0.2176 0.057 Uiso 0.5 1 calc R U P B 2
H26D H 0.1029 0.7204 0.2984 0.057 Uiso 0.5 1 calc R U P B 2
C27A C 0.2240(5) 0.7103(4) 0.2674(5) 0.0629(18) Uani 0.5 1 d . . P B 2
H27D H 0.2210 0.7515 0.2365 0.075 Uiso 0.5 1 calc R U P B 2
H27E H 0.2550 0.6789 0.2360 0.075 Uiso 0.5 1 calc R U P B 2
H27F H 0.2534 0.7166 0.3250 0.075 Uiso 0.5 1 calc R U P B 2
C28 C 0.44359(17) 0.29499(12) 0.39700(16) 0.0340(6) Uani 1 1 d . . . . .
C29 C 0.4125(2) 0.25663(13) 0.32940(18) 0.0446(7) Uani 1 1 d . . . . .
H29A H 0.3537 0.2486 0.3178 0.054 Uiso 1 1 calc R U . . .
C30 C 0.4704(2) 0.23020(16) 0.27894(19) 0.0548(8) Uani 1 1 d . . . . .
H30A H 0.4510 0.2038 0.2314 0.066 Uiso 1 1 calc R U . . .
C31 C 0.5563(2) 0.24174(18) 0.2967(2) 0.0608(9) Uani 1 1 d . . . . .
H31A H 0.5948 0.2230 0.2614 0.073 Uiso 1 1 calc R U . . .
C32 C 0.5868(2) 0.28027(17) 0.3653(2) 0.0520(8) Uani 1 1 d . . . . .
H32A H 0.6457 0.2877 0.3777 0.062 Uiso 1 1 calc R U . . .
C33 C 0.52918(17) 0.30761(13) 0.41542(17) 0.0370(6) Uani 1 1 d . . . . .
C34 C 0.54274(16) 0.34935(13) 0.49458(16) 0.0349(6) Uani 1 1 d . . . . .
C35 C 0.45180(15) 0.36079(11) 0.51514(16) 0.0303(5) Uani 1 1 d . . . . .
C36 C 0.42229(16) 0.39584(12) 0.58141(16) 0.0332(5) Uani 1 1 d . . . . .
H36A H 0.3628 0.3964 0.5834 0.040 Uiso 1 1 calc R U . . .
C37 C 0.47030(16) 0.43023(12) 0.64526(16) 0.0326(5) Uani 1 1 d . . . . .
H37A H 0.5300 0.4313 0.6451 0.039 Uiso 1 1 calc R U . . .
C38 C 0.43357(16) 0.46279(12) 0.70884(16) 0.0334(5) Uani 1 1 d . . . . .
H38A H 0.3736 0.4621 0.7056 0.040 Uiso 1 1 calc R U . . .
C39 C 0.47565(15) 0.49673(11) 0.77760(15) 0.0293(5) Uani 1 1 d . . . . .
C40 C 0.57075(15) 0.50693(12) 0.79910(16) 0.0314(5) Uani 1 1 d . . . . .
C41 C 0.57327(15) 0.54309(12) 0.88291(16) 0.0312(5) Uani 1 1 d . . . . .
C42 C 0.63949(17) 0.56439(13) 0.93919(18) 0.0387(6) Uani 1 1 d . . . . .
H42A H 0.6962 0.5562 0.9283 0.046 Uiso 1 1 calc R U . . .
C43 C 0.62242(18) 0.59808(13) 1.01225(19) 0.0419(6) Uani 1 1 d . . . . .
H43A H 0.6678 0.6121 1.0520 0.050 Uiso 1 1 calc R U . . .
C44 C 0.53976(19) 0.61141(13) 1.02780(18) 0.0416(6) Uani 1 1 d . . . . .
H44A H 0.5295 0.6354 1.0774 0.050 Uiso 1 1 calc R U . . .
C45 C 0.47160(17) 0.59012(13) 0.97190(17) 0.0374(6) Uani 1 1 d . . . . .
H45A H 0.4149 0.5990 0.9821 0.045 Uiso 1 1 calc R U . . .
C46 C 0.49054(15) 0.55562(12) 0.90109(16) 0.0309(5) Uani 1 1 d . . . . .
C47 C 0.30926(16) 0.31731(14) 0.46472(19) 0.0419(6) Uani 1 1 d . . . . .
H47A H 0.2809 0.3052 0.4078 0.050 Uiso 1 1 calc R U . . .
H47B H 0.2836 0.3579 0.4828 0.050 Uiso 1 1 calc R U . . .
C48 C 0.2953(2) 0.26496(16) 0.5287(3) 0.0627(10) Uani 1 1 d . . . . .
H48A H 0.3227 0.2771 0.5853 0.075 Uiso 1 1 calc R U . . .
H48B H 0.3196 0.2245 0.5103 0.075 Uiso 1 1 calc R U . . .
H48C H 0.2345 0.2593 0.5320 0.075 Uiso 1 1 calc R U . . .
C49 C 0.5890(2) 0.41195(16) 0.4757(2) 0.0491(7) Uani 1 1 d . . . . .
H49A H 0.5560 0.4355 0.4295 0.059 Uiso 1 1 calc R U . . .
H49B H 0.6448 0.4015 0.4580 0.059 Uiso 1 1 calc R U . . .
H49C H 0.5957 0.4387 0.5275 0.059 Uiso 1 1 calc R U . . .
C50 C 0.59201(19) 0.31126(16) 0.56728(19) 0.0476(7) Uani 1 1 d . . . . .
H50A H 0.6468 0.2981 0.5494 0.057 Uiso 1 1 calc R U . . .
H50B H 0.5597 0.2729 0.5803 0.057 Uiso 1 1 calc R U . . .
H50C H 0.6010 0.3384 0.6186 0.057 Uiso 1 1 calc R U . . .
C51 C 0.60490(18) 0.55117(15) 0.73089(19) 0.0431(6) Uani 1 1 d . . . . .
H51A H 0.5716 0.5910 0.7257 0.052 Uiso 1 1 calc R U . . .
H51B H 0.6005 0.5289 0.6754 0.052 Uiso 1 1 calc R U . . .
H51C H 0.6642 0.5616 0.7484 0.052 Uiso 1 1 calc R U . . .
C52 C 0.62117(17) 0.44377(13) 0.80933(18) 0.0401(6) Uani 1 1 d . . . . .
H52C H 0.6772 0.4524 0.8391 0.048 Uiso 1 1 calc R U . . .
H52B H 0.6272 0.4255 0.7525 0.048 Uiso 1 1 calc R U . . .
H52A H 0.5912 0.4131 0.8429 0.048 Uiso 1 1 calc R U . . .
C53 C 0.34244(16) 0.53311(15) 0.83594(18) 0.0425(7) Uani 1 1 d . . . . .
H53A H 0.3277 0.5379 0.8956 0.051 Uiso 1 1 calc R U . . .
H53B H 0.3147 0.4936 0.8114 0.051 Uiso 1 1 calc R U . . .
C54 C 0.3106(2) 0.5900(2) 0.7843(2) 0.0699(11) Uani 1 1 d . . . . .
H54A H 0.3193 0.5831 0.7239 0.084 Uiso 1 1 calc R U . . .
H54B H 0.3414 0.6287 0.8056 0.084 Uiso 1 1 calc R U . . .
H54C H 0.2502 0.5958 0.7895 0.084 Uiso 1 1 calc R U . . .
N1 N 0.12377(12) 0.38985(9) -0.00480(13) 0.0286(4) Uani 1 1 d . . . . .
N2 N 0.1752(4) 0.6221(5) 0.3414(7) 0.0305(17) Uani 0.5 1 d . . P A 1
N2A N 0.1440(5) 0.6283(5) 0.3345(7) 0.0346(18) Uani 0.5 1 d . . P B 2
N3 N 0.39933(13) 0.32776(10) 0.45773(13) 0.0328(5) Uani 1 1 d . . . . .
N4 N 0.43492(12) 0.52665(10) 0.83663(13) 0.0306(5) Uani 1 1 d . . . . .
O1 O 0.19749(19) 0.39209(13) 0.60566(16) 0.0704(7) Uani 1 1 d . . . . .
O2 O 0.2482(2) 0.36093(18) 0.7445(2) 0.0950(10) Uani 1 1 d . . . . .
O3 O 0.19315(17) 0.46260(12) 0.71944(16) 0.0647(7) Uani 1 1 d . . . . .
O4 O 0.10399(15) 0.37394(13) 0.70907(16) 0.0638(7) Uani 1 1 d . . . . .
O5 O 0.24694(14) 0.57274(9) 1.00676(14) 0.0488(5) Uani 1 1 d . . . . .
O6 O 0.2140(5) 0.6677(4) 0.9301(6) 0.0725(8) Uani 0.5 1 d . . P C 1
O7 O 0.2406(4) 0.6695(3) 1.0842(4) 0.0725(8) Uani 0.5 1 d . . P C 1
O8 O 0.1196(4) 0.6202(3) 1.0224(4) 0.0725(8) Uani 0.5 1 d . . P C 1
O6A O 0.1892(5) 0.6584(4) 0.9194(6) 0.0725(8) Uani 0.5 1 d . . P C 2
O7A O 0.2784(4) 0.6758(3) 1.0499(4) 0.0725(8) Uani 0.5 1 d . . P C 2
O8A O 0.1413(4) 0.6458(3) 1.0477(4) 0.0725(8) Uani 0.5 1 d . . P C 2
Cl1 Cl 0.18580(4) 0.39678(3) 0.69364(4) 0.0421(2) Uani 1 1 d . . . . .
Cl2 Cl 0.21281(5) 0.63626(3) 1.00723(4) 0.0458(2) Uani 1 1 d . . . . .

loop_
_atom_site_aniso_label
_atom_site_aniso_U_11
_atom_site_aniso_U_22
_atom_site_aniso_U_33
_atom_site_aniso_U_23
_atom_site_aniso_U_13
_atom_site_aniso_U_12
C1 0.0215(11) 0.0282(12) 0.0397(13) -0.0027(10) -0.0001(10) 0.0044(9)
C2 0.0407(14) 0.0413(14) 0.0372(13) -0.0049(11) 0.0056(11) 0.0023(12)
C3 0.0511(17) 0.0427(15) 0.0473(16) -0.0150(12) 0.0014(14) -0.0018(13)
C4 0.0434(15) 0.0335(14) 0.0587(17) -0.0061(12) 0.0027(13) -0.0032(12)
C5 0.0340(13) 0.0323(13) 0.0466(15) 0.0004(11) 0.0048(12) -0.0001(10)
C6 0.0221(11) 0.0308(12) 0.0391(13) -0.0009(10) 0.0006(10) 0.0033(9)
C7 0.0239(11) 0.0278(12) 0.0342(12) 0.0028(9) 0.0052(10) 0.0017(9)
C8 0.0188(10) 0.0310(12) 0.0333(12) 0.0007(9) 0.0038(9) 0.0027(9)
C9 0.0251(11) 0.0303(12) 0.0350(12) 0.0013(9) 0.0069(10) 0.0003(9)
C10 0.0265(12) 0.0320(12) 0.0357(12) 0.0013(10) 0.0068(10) -0.0005(9)
C11 0.0400(14) 0.0322(13) 0.0360(13) 0.0019(10) 0.0083(11) -0.0064(11)
C12 0.0412(14) 0.0307(13) 0.0400(14) -0.0031(10) 0.0102(12) -0.0098(11)
C13 0.0271(12) 0.0320(12) 0.0358(12) 0.0002(10) 0.0094(10) -0.0019(10)
C14 0.0242(12) 0.0407(14) 0.0386(13) -0.0010(11) 0.0056(10) -0.0021(10)
C15 0.0304(13) 0.0536(17) 0.0380(14) 0.0016(12) 0.0043(11) 0.0025(12)
C16 0.0371(15) 0.074(2) 0.0370(14) -0.0122(14) 0.0031(12) -0.0002(14)
C17 0.0502(18) 0.063(2) 0.0533(18) -0.0268(15) 0.0134(15) -0.0190(15)
C18 0.074(2) 0.0465(17) 0.0531(18) -0.0171(14) 0.0217(17) -0.0250(16)
C19 0.0528(17) 0.0416(15) 0.0400(14) -0.0084(11) 0.0152(13) -0.0166(13)
C20 0.0312(13) 0.0351(13) 0.0323(12) 0.0011(10) 0.0062(10) 0.0038(10)
C21 0.0468(17) 0.0530(17) 0.0476(16) 0.0119(13) 0.0048(14) 0.0163(14)
C22 0.0360(14) 0.0362(14) 0.0412(14) 0.0030(11) -0.0035(11) 0.0038(11)
C23 0.0296(13) 0.0382(13) 0.0434(14) -0.0011(11) 0.0134(11) -0.0037(11)
C24 0.0483(17) 0.0585(19) 0.0447(16) -0.0009(13) 0.0086(13) 0.0189(14)
C25 0.0379(15) 0.0417(15) 0.0480(15) -0.0061(12) 0.0156(12) -0.0130(12)
C26 0.038(3) 0.018(3) 0.042(3) 0.001(2) 0.021(3) -0.014(3)
C27 0.054(4) 0.051(4) 0.062(4) 0.032(3) 0.027(4) 0.030(3)
C26A 0.052(5) 0.048(5) 0.044(4) -0.004(3) 0.009(4) -0.014(4)
C27A 0.060(4) 0.063(5) 0.063(4) 0.007(4) -0.002(4) 0.001(4)
C28 0.0378(14) 0.0302(12) 0.0342(12) 0.0027(10) 0.0050(11) 0.0066(10)
C29 0.0546(18) 0.0368(14) 0.0409(14) -0.0021(11) -0.0028(13) 0.0046(13)
C30 0.074(2) 0.0480(17) 0.0418(16) -0.0111(13) 0.0036(15) 0.0096(16)
C31 0.066(2) 0.069(2) 0.0504(18) -0.0127(16) 0.0186(17) 0.0146(18)
C32 0.0438(17) 0.066(2) 0.0486(16) -0.0083(14) 0.0157(14) 0.0069(15)
C33 0.0369(14) 0.0394(14) 0.0356(13) 0.0014(11) 0.0084(11) 0.0044(11)
C34 0.0287(13) 0.0410(14) 0.0359(13) -0.0007(10) 0.0075(10) 0.0022(10)
C35 0.0282(12) 0.0303(12) 0.0326(12) 0.0027(9) 0.0044(10) 0.0018(9)
C36 0.0255(12) 0.0370(13) 0.0378(13) -0.0009(10) 0.0066(10) 0.0021(10)
C37 0.0292(12) 0.0339(13) 0.0349(12) 0.0006(10) 0.0045(10) 0.0010(10)
C38 0.0247(12) 0.0375(13) 0.0379(13) -0.0025(10) 0.0036(10) -0.0011(10)
C39 0.0238(12) 0.0313(12) 0.0335(12) 0.0009(9) 0.0055(10) -0.0006(9)
C40 0.0207(11) 0.0358(13) 0.0381(13) -0.0004(10) 0.0058(10) -0.0005(9)
C41 0.0234(11) 0.0318(12) 0.0386(13) 0.0030(10) 0.0042(10) -0.0013(9)
C42 0.0280(13) 0.0380(14) 0.0496(15) -0.0017(11) 0.0019(11) -0.0046(10)
C43 0.0355(14) 0.0403(14) 0.0487(15) -0.0029(11) -0.0015(12) -0.0082(11)
C44 0.0433(15) 0.0393(14) 0.0422(14) -0.0089(11) 0.0044(12) -0.0045(12)
C45 0.0329(13) 0.0379(14) 0.0418(14) -0.0068(11) 0.0057(11) -0.0007(11)
C46 0.0249(12) 0.0322(12) 0.0353(12) 0.0008(10) 0.0022(10) -0.0019(9)
C47 0.0237(12) 0.0444(15) 0.0563(16) -0.0146(12) -0.0021(12) 0.0047(11)
C48 0.0414(17) 0.0447(17) 0.105(3) -0.0014(18) 0.0224(18) -0.0091(14)
C49 0.0446(16) 0.0546(17) 0.0501(16) -0.0049(14) 0.0149(14) -0.0158(14)
C50 0.0368(15) 0.0631(19) 0.0427(15) 0.0004(13) 0.0028(12) 0.0148(14)
C51 0.0330(14) 0.0501(16) 0.0475(15) 0.0038(13) 0.0107(12) -0.0079(12)
C52 0.0287(13) 0.0437(15) 0.0477(15) -0.0043(12) 0.0029(12) 0.0077(11)
C53 0.0189(12) 0.0657(19) 0.0434(14) -0.0137(13) 0.0060(11) 0.0019(12)
C54 0.0454(19) 0.101(3) 0.062(2) 0.000(2) 0.0000(16) 0.035(2)
N1 0.0245(10) 0.0282(10) 0.0332(10) 0.0002(8) 0.0031(8) 0.0035(8)
N2 0.023(4) 0.032(3) 0.036(3) -0.001(2) 0.006(4) -0.001(3)
N2A 0.036(5) 0.027(3) 0.042(3) -0.002(2) 0.006(4) -0.008(4)
N3 0.0295(11) 0.0322(11) 0.0364(11) -0.0030(8) 0.0021(9) 0.0028(8)
N4 0.0190(10) 0.0380(11) 0.0351(10) -0.0038(8) 0.0037(8) -0.0004(8)
O1 0.0791(18) 0.0822(18) 0.0545(14) -0.0102(12) 0.0289(13) -0.0189(14)
O2 0.076(2) 0.101(2) 0.107(2) 0.0328(19) 0.0049(18) 0.0266(17)
O3 0.0752(17) 0.0515(14) 0.0674(15) -0.0110(11) 0.0073(13) -0.0228(12)
O4 0.0505(13) 0.0783(16) 0.0665(15) -0.0164(12) 0.0243(12) -0.0328(12)
O5 0.0539(13) 0.0328(10) 0.0621(13) 0.0013(9) 0.0175(10) 0.0067(9)
O6 0.085(2) 0.0581(15) 0.0758(17) -0.0030(11) 0.0167(14) 0.0102(15)
O7 0.085(2) 0.0581(15) 0.0758(17) -0.0030(11) 0.0167(14) 0.0102(15)
O8 0.085(2) 0.0581(15) 0.0758(17) -0.0030(11) 0.0167(14) 0.0102(15)
O6A 0.085(2) 0.0581(15) 0.0758(17) -0.0030(11) 0.0167(14) 0.0102(15)
O7A 0.085(2) 0.0581(15) 0.0758(17) -0.0030(11) 0.0167(14) 0.0102(15)
O8A 0.085(2) 0.0581(15) 0.0758(17) -0.0030(11) 0.0167(14) 0.0102(15)
Cl1 0.0393(4) 0.0450(4) 0.0434(4) -0.0011(3) 0.0109(3) -0.0091(3)
Cl2 0.0585(5) 0.0343(4) 0.0456(4) 0.0009(3) 0.0095(3) 0.0116(3)

loop_
_atom_type_symbol
_atom_type_description
_atom_type_scat_dispersion_real
_atom_type_scat_dispersion_imag
_atom_type_scat_source
C C 0.0033 0.0016 'International Tables Vol C Tables 4.2.6.8 and 6.1.1.4'
H H 0.0000 0.0000 'International Tables Vol C Tables 4.2.6.8 and 6.1.1.4'
N N 0.0061 0.0033 'International Tables Vol C Tables 4.2.6.8 and 6.1.1.4'
O O 0.0106 0.0060 'International Tables Vol C Tables 4.2.6.8 and 6.1.1.4'
Cl Cl 0.1484 0.1585 'International Tables Vol C Tables 4.2.6.8 and 6.1.1.4'

loop_
_geom_angle_atom_site_label_1
_geom_angle_atom_site_label_2
_geom_angle_atom_site_label_3
_geom_angle
C6 C1 C2 123.1(2)
C6 C1 N1 108.5(2)
C2 C1 N1 128.3(2)
C1 C2 C3 116.1(3)
C1 C2 H2A 122.0
C3 C2 H2A 122.0
C4 C3 C2 121.8(3)
C4 C3 H3A 119.1
C2 C3 H3A 119.1
C3 C4 C5 121.0(3)
C3 C4 H4A 119.5
C5 C4 H4A 119.5
C6 C5 C4 118.0(3)
C6 C5 H5A 121.0
C4 C5 H5A 121.0
C1 C6 C5 120.0(2)
C1 C6 C7 109.6(2)
C5 C6 C7 130.3(2)
C6 C7 C8 101.28(19)
C6 C7 C23 110.0(2)
C8 C7 C23 111.97(19)
C6 C7 C22 109.96(19)
C8 C7 C22 111.4(2)
C23 C7 C22 111.7(2)
N1 C8 C9 122.6(2)
N1 C8 C7 109.1(2)
C9 C8 C7 128.3(2)
C10 C9 C8 124.9(2)
C10 C9 H9A 117.6
C8 C9 H9A 117.6
C9 C10 C11 122.9(2)
C9 C10 H10A 118.5
C11 C10 H10A 118.5
C12 C11 C10 124.6(2)
C12 C11 H11A 117.7
C10 C11 H11A 117.7
N2 C12 C11 123.4(5)
C11 C12 N2A 121.3(5)
N2 C12 C13 106.8(5)
C11 C12 C13 128.8(2)
N2A C12 C13 108.9(5)
C14 C13 C12 101.7(2)
C14 C13 C24 110.4(2)
C12 C13 C24 113.9(2)
C14 C13 C25 109.2(2)
C12 C13 C25 110.6(2)
C24 C13 C25 110.6(2)
C15 C14 C19 119.6(3)
C15 C14 C13 131.0(2)
C19 C14 C13 109.4(2)
C14 C15 C16 118.4(3)
C14 C15 H15A 120.8
C16 C15 H15A 120.8
C17 C16 C15 120.9(3)
C17 C16 H16A 119.5
C15 C16 H16A 119.5
C16 C17 C18 121.1(3)
C16 C17 H17A 119.5
C18 C17 H17A 119.5
C19 C18 C17 117.0(3)
C19 C18 H18A 121.5
C17 C18 H18A 121.5
C18 C19 C14 123.0(3)
C18 C19 N2 129.1(5)
C14 C19 N2 106.7(5)
C18 C19 N2A 126.5(5)
C14 C19 N2A 109.6(5)
N1 C20 C21 111.9(2)
N1 C20 H20A 109.2
C21 C20 H20A 109.2
N1 C20 H20B 109.2
C21 C20 H20B 109.2
H20A C20 H20B 107.9
C20 C21 H21C 109.5
C20 C21 H21B 109.5
H21C C21 H21B 109.5
C20 C21 H21A 109.5
H21C C21 H21A 109.5
H21B C21 H21A 109.5
C7 C22 H22A 109.5
C7 C22 H22B 109.5
H22A C22 H22B 109.5
C7 C22 H22C 109.5
H22A C22 H22C 109.5
H22B C22 H22C 109.5
C7 C23 H23A 109.5
C7 C23 H23B 109.5
H23A C23 H23B 109.5
C7 C23 H23C 109.5
H23A C23 H23C 109.5
H23B C23 H23C 109.5
C13 C24 H24A 109.5
C13 C24 H24B 109.5
H24A C24 H24B 109.5
C13 C24 H24C 109.5
H24A C24 H24C 109.5
H24B C24 H24C 109.5
C13 C25 H25C 109.5
C13 C25 H25B 109.5
H25C C25 H25B 109.5
C13 C25 H25A 109.5
H25C C25 H25A 109.5
H25B C25 H25A 109.5
N2 C26 C27 112.3(6)
N2 C26 H26A 109.1
C27 C26 H26A 109.1
N2 C26 H26B 109.1
C27 C26 H26B 109.1
H26A C26 H26B 107.9
C26 C27 H27C 109.5
C26 C27 H27B 109.5
H27C C27 H27B 109.5
C26 C27 H27A 109.5
H27C C27 H27A 109.5
H27B C27 H27A 109.5
C27A C26A N2A 108.0(9)
C27A C26A H26C 110.1
N2A C26A H26C 110.1
C27A C26A H26D 110.1
N2A C26A H26D 110.1
H26C C26A H26D 108.4
C26A C27A H27D 109.5
C26A C27A H27E 109.5
H27D C27A H27E 109.5
C26A C27A H27F 109.5
H27D C27A H27F 109.5
H27E C27A H27F 109.5
C29 C28 C33 122.5(3)
C29 C28 N3 129.2(3)
C33 C28 N3 108.3(2)
C28 C29 C30 117.4(3)
C28 C29 H29A 121.3
C30 C29 H29A 121.3
C29 C30 C31 121.0(3)
C29 C30 H30A 119.5
C31 C30 H30A 119.5
C30 C31 C32 121.1(3)
C30 C31 H31A 119.5
C32 C31 H31A 119.5
C33 C32 C31 118.3(3)
C33 C32 H32A 120.8
C31 C32 H32A 120.8
C32 C33 C28 119.7(3)
C32 C33 C34 130.6(3)
C28 C33 C34 109.5(2)
C33 C34 C35 101.6(2)
C33 C34 C50 109.5(2)
C35 C34 C50 110.3(2)
C33 C34 C49 111.0(2)
C35 C34 C49 113.0(2)
C50 C34 C49 111.1(2)
N3 C35 C36 122.1(2)
N3 C35 C34 108.4(2)
C36 C35 C34 129.5(2)
C35 C36 C37 127.1(2)
C35 C36 H36A 116.5
C37 C36 H36A 116.5
C38 C37 C36 121.8(2)
C38 C37 H37A 119.1
C36 C37 H37A 119.1
C37 C38 C39 126.6(2)
C37 C38 H38A 116.7
C39 C38 H38A 116.7
N4 C39 C38 122.6(2)
N4 C39 C40 108.8(2)
C38 C39 C40 128.6(2)
C41 C40 C39 101.47(18)
C41 C40 C52 111.5(2)
C39 C40 C52 113.5(2)
C41 C40 C51 109.0(2)
C39 C40 C51 109.8(2)
C52 C40 C51 111.2(2)
C42 C41 C46 119.0(2)
C42 C41 C40 131.9(2)
C46 C41 C40 109.1(2)
C41 C42 C43 119.2(3)
C41 C42 H42A 120.4
C43 C42 H42A 120.4
C44 C43 C42 120.7(3)
C44 C43 H43A 119.6
C42 C43 H43A 119.6
C43 C44 C45 121.1(3)
C43 C44 H44A 119.4
C45 C44 H44A 119.4
C46 C45 C44 116.7(2)
C46 C45 H45A 121.6
C44 C45 H45A 121.6
C45 C46 C41 123.2(2)
C45 C46 N4 128.7(2)
C41 C46 N4 108.1(2)
N3 C47 C48 111.5(2)
N3 C47 H47A 109.3
C48 C47 H47A 109.3
N3 C47 H47B 109.3
C48 C47 H47B 109.3
H47A C47 H47B 108.0
C47 C48 H48A 109.5
C47 C48 H48B 109.5
H48A C48 H48B 109.5
C47 C48 H48C 109.5
H48A C48 H48C 109.5
H48B C48 H48C 109.5
C34 C49 H49A 109.5
C34 C49 H49B 109.5
H49A C49 H49B 109.5
C34 C49 H49C 109.5
H49A C49 H49C 109.5
H49B C49 H49C 109.5
C34 C50 H50A 109.5
C34 C50 H50B 109.5
H50A C50 H50B 109.5
C34 C50 H50C 109.5
H50A C50 H50C 109.5
H50B C50 H50C 109.5
C40 C51 H51A 109.5
C40 C51 H51B 109.5
H51A C51 H51B 109.5
C40 C51 H51C 109.5
H51A C51 H51C 109.5
H51B C51 H51C 109.5
C40 C52 H52C 109.5
C40 C52 H52B 109.5
H52C C52 H52B 109.5
C40 C52 H52A 109.5
H52C C52 H52A 109.5
H52B C52 H52A 109.5
N4 C53 C54 111.1(3)
N4 C53 H53A 109.4
C54 C53 H53A 109.4
N4 C53 H53B 109.4
C54 C53 H53B 109.4
H53A C53 H53B 108.0
C53 C54 H54A 109.5
C53 C54 H54B 109.5
H54A C54 H54B 109.5
C53 C54 H54C 109.5
H54A C54 H54C 109.5
H54B C54 H54C 109.5
C8 N1 C1 111.4(2)
C8 N1 C20 126.1(2)
C1 N1 C20 122.5(2)
C12 N2 C19 111.8(8)
C12 N2 C26 123.5(8)
C19 N2 C26 119.8(8)
C12 N2A C19 107.0(7)
C12 N2A C26A 127.6(9)
C19 N2A C26A 124.8(8)
C35 N3 C28 112.0(2)
C35 N3 C47 124.7(2)
C28 N3 C47 122.5(2)
C39 N4 C46 112.4(2)
C39 N4 C53 126.2(2)
C46 N4 C53 121.3(2)
O1 Cl1 O2 111.0(2)
O1 Cl1 O3 109.11(16)
O2 Cl1 O3 108.1(2)
O1 Cl1 O4 110.74(16)
O2 Cl1 O4 109.20(19)
O3 Cl1 O4 108.66(16)
O6 Cl2 O7 119.0(4)
O8A Cl2 O5 118.0(3)
O6 Cl2 O5 113.3(4)
O7 Cl2 O5 111.6(2)
O8A Cl2 O7A 107.5(4)
O5 Cl2 O7A 105.7(3)
O8A Cl2 O6A 104.0(4)
O5 Cl2 O6A 110.3(3)
O7A Cl2 O6A 111.3(4)
O6 Cl2 O8 109.4(4)
O7 Cl2 O8 101.2(4)
O5 Cl2 O8 99.9(2)

loop_
_geom_bond_atom_site_label_1
_geom_bond_atom_site_label_2
_geom_bond_distance
C1 C6 1.378(4)
C1 C2 1.379(4)
C1 N1 1.423(3)
C2 C3 1.392(4)
C2 H2A 0.9500
C3 C4 1.374(4)
C3 H3A 0.9500
C4 C5 1.390(4)
C4 H4A 0.9500
C5 C6 1.381(4)
C5 H5A 0.9500
C6 C7 1.512(3)
C7 C8 1.529(3)
C7 C23 1.543(3)
C7 C22 1.543(3)
C8 N1 1.340(3)
C8 C9 1.390(3)
C9 C10 1.386(3)
C9 H9A 0.9500
C10 C11 1.392(4)
C10 H10A 0.9500
C11 C12 1.389(4)
C11 H11A 0.9500
C12 N2 1.343(11)
C12 N2A 1.390(11)
C12 C13 1.527(3)
C13 C14 1.508(3)
C13 C24 1.532(4)
C13 C25 1.540(3)
C14 C15 1.377(4)
C14 C19 1.378(4)
C15 C16 1.391(4)
C15 H15A 0.9500
C16 C17 1.381(5)
C16 H16A 0.9500
C17 C18 1.381(5)
C17 H17A 0.9500
C18 C19 1.378(4)
C18 H18A 0.9500
C19 N2 1.414(11)
C19 N2A 1.449(12)
C20 N1 1.465(3)
C20 C21 1.508(4)
C20 H20A 0.9900
C20 H20B 0.9900
C21 H21C 0.9800
C21 H21B 0.9800
C21 H21A 0.9800
C22 H22A 0.9800
C22 H22B 0.9800
C22 H22C 0.9800
C23 H23A 0.9800
C23 H23B 0.9800
C23 H23C 0.9800
C24 H24A 0.9800
C24 H24B 0.9800
C24 H24C 0.9800
C25 H25C 0.9800
C25 H25B 0.9800
C25 H25A 0.9800
C26 N2 1.461(12)
C26 C27 1.572(10)
C26 H26A 0.9900
C26 H26B 0.9900
C27 H27C 0.9800
C27 H27B 0.9800
C27 H27A 0.9800
C26A C27A 1.481(11)
C26A N2A 1.520(14)
C26A H26C 0.9900
C26A H26D 0.9900
C27A H27D 0.9800
C27A H27E 0.9800
C27A H27F 0.9800
C28 C29 1.375(4)
C28 C33 1.388(4)
C28 N3 1.413(3)
C29 C30 1.386(5)
C29 H29A 0.9500
C30 C31 1.386(5)
C30 H30A 0.9500
C31 C32 1.386(5)
C31 H31A 0.9500
C32 C33 1.386(4)
C32 H32A 0.9500
C33 C34 1.509(4)
C34 C35 1.532(3)
C34 C50 1.534(4)
C34 C49 1.536(4)
C35 N3 1.350(3)
C35 C36 1.387(4)
C36 C37 1.392(4)
C36 H36A 0.9500
C37 C38 1.380(4)
C37 H37A 0.9500
C38 C39 1.399(3)
C38 H38A 0.9500
C39 N4 1.334(3)
C39 C40 1.531(3)
C40 C41 1.508(3)
C40 C52 1.536(4)
C40 C51 1.547(4)
C41 C42 1.376(4)
C41 C46 1.399(3)
C42 C43 1.390(4)
C42 H42A 0.9500
C43 C44 1.389(4)
C43 H43A 0.9500
C44 C45 1.395(4)
C44 H44A 0.9500
C45 C46 1.378(4)
C45 H45A 0.9500
C46 N4 1.408(3)
C47 N3 1.464(3)
C47 C48 1.508(5)
C47 H47A 0.9900
C47 H47B 0.9900
C48 H48A 0.9800
C48 H48B 0.9800
C48 H48C 0.9800
C49 H49A 0.9800
C49 H49B 0.9800
C49 H49C 0.9800
C50 H50A 0.9800
C50 H50B 0.9800
C50 H50C 0.9800
C51 H51A 0.9800
C51 H51B 0.9800
C51 H51C 0.9800
C52 H52C 0.9800
C52 H52B 0.9800
C52 H52A 0.9800
C53 N4 1.476(3)
C53 C54 1.490(5)
C53 H53A 0.9900
C53 H53B 0.9900
C54 H54A 0.9800
C54 H54B 0.9800
C54 H54C 0.9800
O1 Cl1 1.411(2)
O2 Cl1 1.419(3)
O3 Cl1 1.425(2)
O4 Cl1 1.428(2)
O5 Cl2 1.426(2)
O6 Cl2 1.374(10)
O7 Cl2 1.419(6)
O8 Cl2 1.561(7)
O6A Cl2 1.463(10)
O7A Cl2 1.438(7)
O8A Cl2 1.371(7)

loop_
_geom_hbond_atom_site_label_D
_geom_hbond_atom_site_label_H
_geom_hbond_atom_site_label_A
_geom_hbond_distance_DH
_geom_hbond_distance_HA
_geom_hbond_distance_DA
_geom_hbond_angle_DHA
_geom_hbond_site_symmetry_A
C2 H2A O4 0.95 2.50 3.438(4) 168.6 1_554
C9 H9A O5 0.95 2.48 3.356(3) 152.5 1_554
C11 H11A O8A 0.95 2.58 3.491(7) 160.6 1_554
C18 H18A O6 0.95 2.29 3.212(9) 162.1 4_575
C20 H20B O5 0.99 2.52 3.461(3) 159.1 1_554
C26 H26A O7 0.99 2.50 3.369(8) 146.3 1_554
C47 H47B O1 0.99 2.57 3.351(4) 135.6 .
C53 H53A O5 0.99 2.38 3.309(3) 156.5 .
C53 H53B O3 0.99 2.38 3.198(4) 139.6 .

loop_
_geom_torsion_atom_site_label_1
_geom_torsion_atom_site_label_2
_geom_torsion_atom_site_label_3
_geom_torsion_atom_site_label_4
_geom_torsion
C6 C1 C2 C3 0.2(4)
N1 C1 C2 C3 178.4(2)
C1 C2 C3 C4 0.0(4)
C2 C3 C4 C5 0.0(5)
C3 C4 C5 C6 -0.2(4)
C2 C1 C6 C5 -0.4(4)
N1 C1 C6 C5 -178.9(2)
C2 C1 C6 C7 179.1(2)
N1 C1 C6 C7 0.6(3)
C4 C5 C6 C1 0.3(4)
C4 C5 C6 C7 -179.0(2)
C1 C6 C7 C8 0.9(2)
C5 C6 C7 C8 -179.7(2)
C1 C6 C7 C23 119.5(2)
C5 C6 C7 C23 -61.0(3)
C1 C6 C7 C22 -117.0(2)
C5 C6 C7 C22 62.4(3)
C6 C7 C8 N1 -2.2(2)
C23 C7 C8 N1 -119.4(2)
C22 C7 C8 N1 114.7(2)
C6 C7 C8 C9 176.8(2)
C23 C7 C8 C9 59.6(3)
C22 C7 C8 C9 -66.3(3)
N1 C8 C9 C10 -178.4(2)
C7 C8 C9 C10 2.7(4)
C8 C9 C10 C11 -176.6(2)
C9 C10 C11 C12 179.2(3)
C10 C11 C12 N2 168.9(4)
C10 C11 C12 N2A -165.7(4)
C10 C11 C12 C13 1.7(5)
N2 C12 C13 C14 9.6(4)
C11 C12 C13 C14 178.4(3)
N2A C12 C13 C14 -13.0(4)
N2 C12 C13 C24 -109.2(4)
C11 C12 C13 C24 59.7(4)
N2A C12 C13 C24 -131.7(4)
N2 C12 C13 C25 125.5(4)
C11 C12 C13 C25 -65.7(4)
N2A C12 C13 C25 102.9(4)
C12 C13 C14 C15 -177.8(3)
C24 C13 C14 C15 -56.5(4)
C25 C13 C14 C15 65.3(3)
C12 C13 C14 C19 2.2(3)
C24 C13 C14 C19 123.5(3)
C25 C13 C14 C19 -114.7(3)
C19 C14 C15 C16 0.7(4)
C13 C14 C15 C16 -179.3(3)
C14 C15 C16 C17 0.2(4)
C15 C16 C17 C18 -0.9(5)
C16 C17 C18 C19 0.5(5)
C17 C18 C19 C14 0.4(5)
C17 C18 C19 N2 -165.2(5)
C17 C18 C19 N2A 168.9(5)
C15 C14 C19 C18 -1.0(5)
C13 C14 C19 C18 179.0(3)
C15 C14 C19 N2 167.4(4)
C13 C14 C19 N2 -12.7(4)
C15 C14 C19 N2A -171.2(4)
C13 C14 C19 N2A 8.8(4)
C33 C28 C29 C30 0.1(4)
N3 C28 C29 C30 179.8(3)
C28 C29 C30 C31 0.5(5)
C29 C30 C31 C32 -0.2(5)
C30 C31 C32 C33 -0.6(5)
C31 C32 C33 C28 1.2(5)
C31 C32 C33 C34 177.9(3)
C29 C28 C33 C32 -1.0(4)
N3 C28 C33 C32 179.3(3)
C29 C28 C33 C34 -178.3(2)
N3 C28 C33 C34 1.9(3)
C32 C33 C34 C35 -179.5(3)
C28 C33 C34 C35 -2.6(3)
C32 C33 C34 C50 -62.9(4)
C28 C33 C34 C50 114.1(3)
C32 C33 C34 C49 60.1(4)
C28 C33 C34 C49 -123.0(3)
C33 C34 C35 N3 2.3(3)
C50 C34 C35 N3 -113.7(2)
C49 C34 C35 N3 121.3(2)
C33 C34 C35 C36 179.9(3)
C50 C34 C35 C36 63.8(3)
C49 C34 C35 C36 -61.1(3)
N3 C35 C36 C37 178.3(2)
C34 C35 C36 C37 1.0(4)
C35 C36 C37 C38 -179.2(2)
C36 C37 C38 C39 177.5(2)
C37 C38 C39 N4 -179.6(2)
C37 C38 C39 C40 0.7(4)
N4 C39 C40 C41 4.0(2)
C38 C39 C40 C41 -176.3(2)
N4 C39 C40 C52 123.7(2)
C38 C39 C40 C52 -56.6(3)
N4 C39 C40 C51 -111.2(2)
C38 C39 C40 C51 68.5(3)
C39 C40 C41 C42 176.4(3)
C52 C40 C41 C42 55.2(4)
C51 C40 C41 C42 -67.9(4)
C39 C40 C41 C46 -4.3(3)
C52 C40 C41 C46 -125.4(2)
C51 C40 C41 C46 111.5(2)
C46 C41 C42 C43 -0.4(4)
C40 C41 C42 C43 178.9(3)
C41 C42 C43 C44 -1.3(4)
C42 C43 C44 C45 1.6(4)
C43 C44 C45 C46 -0.1(4)
C44 C45 C46 C41 -1.6(4)
C44 C45 C46 N4 177.4(2)
C42 C41 C46 C45 1.9(4)
C40 C41 C46 C45 -177.5(2)
C42 C41 C46 N4 -177.3(2)
C40 C41 C46 N4 3.2(3)
C9 C8 N1 C1 -176.3(2)
C7 C8 N1 C1 2.8(3)
C9 C8 N1 C20 0.5(4)
C7 C8 N1 C20 179.6(2)
C6 C1 N1 C8 -2.2(3)
C2 C1 N1 C8 179.4(2)
C6 C1 N1 C20 -179.2(2)
C2 C1 N1 C20 2.4(4)
C21 C20 N1 C8 -87.4(3)
C21 C20 N1 C1 89.2(3)
C11 C12 N2 C19 172.0(4)
C13 C12 N2 C19 -18.4(5)
C11 C12 N2 C26 16.9(8)
C13 C12 N2 C26 -173.5(6)
C18 C19 N2 C12 -172.5(4)
C14 C19 N2 C12 20.0(6)
C18 C19 N2 C26 -16.4(9)
C14 C19 N2 C26 176.2(6)
C27 C26 N2 C12 68.4(8)
C27 C26 N2 C19 -84.9(8)
C11 C12 N2A C19 -171.8(3)
C13 C12 N2A C19 18.6(6)
C11 C12 N2A C26A -0.1(10)
C13 C12 N2A C26A -169.7(7)
C18 C19 N2A C12 172.9(4)
C14 C19 N2A C12 -17.3(6)
C18 C19 N2A C26A 1.0(10)
C14 C19 N2A C26A 170.7(7)
C27A C26A N2A C12 -92.3(8)
C27A C26A N2A C19 78.0(9)
C36 C35 N3 C28 -179.1(2)
C34 C35 N3 C28 -1.3(3)
C36 C35 N3 C47 -8.9(4)
C34 C35 N3 C47 168.8(2)
C29 C28 N3 C35 179.9(3)
C33 C28 N3 C35 -0.4(3)
C29 C28 N3 C47 9.5(4)
C33 C28 N3 C47 -170.8(2)
C48 C47 N3 C35 -77.7(3)
C48 C47 N3 C28 91.4(3)
C38 C39 N4 C46 178.0(2)
C40 C39 N4 C46 -2.3(3)
C38 C39 N4 C53 -4.9(4)
C40 C39 N4 C53 174.8(2)
C45 C46 N4 C39 -179.7(3)
C41 C46 N4 C39 -0.5(3)
C45 C46 N4 C53 2.9(4)
C41 C46 N4 C53 -177.9(2)
C54 C53 N4 C39 -85.7(3)
C54 C53 N4 C46 91.3(3)
